data_2231531
loop_
_publ_author_name
'Ennajih, Hamid'
'Bouhfid, Rachid'
'Massip, Stephane'
'Leger, Jean Michel'
'Essassi, El Mokhtar'

_publ_section_title
;
 2-(3<i>H</i>-1,3-Benzothiazol-2-ylidene)propanedial
;
_journal_coeditor_code HG5064
_journal_issue 9
_journal_name_full 'Acta Crystallographica Section E'
_journal_page_first o2260
_journal_paper_doi 10.1107/S1600536811030248
_journal_volume 67
_journal_year 2011
_chemical_formula_iupac 'C10 H7 N O2 S'
_chemical_formula_moiety 'C10 H7 N O2 S'
_chemical_formula_sum 'C10 H7 N O2 S'
_chemical_formula_weight 205.23
_chemical_name_systematic
;
2-(3<i>H</i>-1,3-Benzothiazol-2-ylidene)propanedial
;
_space_group_IT_number 14
_symmetry_cell_setting monoclinic
_symmetry_space_group_name_Hall '-P 2ybc'
_symmetry_space_group_name_H-M 'P 1 21/c 1'
_atom_sites_solution_hydrogens geom
_atom_sites_solution_primary direct
_atom_sites_solution_secondary difmap
_audit_creation_method SHELXL-97
_cell_angle_alpha 90.00
_cell_angle_beta 100.098(8)
_cell_angle_gamma 90.00
_cell_formula_units_Z 4
_cell_length_a 8.3927(10)
_cell_length_b 5.0972(8)
_cell_length_c 20.739(2)
_cell_measurement_reflns_used 1475
_cell_measurement_temperature 133(2)
_cell_measurement_theta_max 71.86
_cell_measurement_theta_min 7.46
_cell_volume 873.46(19)
_computing_cell_refinement 'CrystalClear (Rigaku/MSC, 2005)'
_computing_data_collection 'CrystalClear (Rigaku/MSC, 2005)'
_computing_data_reduction 'CrystalClear (Rigaku/MSC, 2005)'
_computing_molecular_graphics 'PLATON (van der Sluis & Spek, 1990; Spek, 2009)'
_computing_publication_material 'publCIF (Westrip, 2010)'
_computing_structure_refinement 'SHELXL97 (Sheldrick, 2008)'
_computing_structure_solution 'SHELXS97 (Sheldrick, 2008)'
_diffrn_ambient_temperature 133(2)
_diffrn_measured_fraction_theta_full 0.913
_diffrn_measured_fraction_theta_max 0.913
_diffrn_measurement_device_type 'Rigaku R-AXIS RAPID'
_diffrn_measurement_method \w
_diffrn_radiation_monochromator confocal
_diffrn_radiation_source 'micro-focus rotating anode'
_diffrn_radiation_type CuK\a
_diffrn_radiation_wavelength 1.54180
_diffrn_reflns_av_R_equivalents 0.0817
_diffrn_reflns_av_sigmaI/netI 0.0383
_diffrn_reflns_limit_h_max 10
_diffrn_reflns_limit_h_min -10
_diffrn_reflns_limit_k_max 5
_diffrn_reflns_limit_k_min -4
_diffrn_reflns_limit_l_max 25
_diffrn_reflns_limit_l_min -25
_diffrn_reflns_number 10660
_diffrn_reflns_theta_full 71.86
_diffrn_reflns_theta_max 71.86
_diffrn_reflns_theta_min 7.46
_exptl_absorpt_coefficient_mu 3.048
_exptl_absorpt_correction_T_max 0.9416
_exptl_absorpt_correction_T_min 0.7112
_exptl_absorpt_correction_type multi-scan
_exptl_absorpt_process_details '(CrystalClear; Rigaku/MSC, 2005)'
_exptl_crystal_colour colourless
_exptl_crystal_density_diffrn 1.561
_exptl_crystal_density_method 'not measured'
_exptl_crystal_description plate
_exptl_crystal_F_000 424
_exptl_crystal_size_max 0.12
_exptl_crystal_size_mid 0.12
_exptl_crystal_size_min 0.02
_refine_diff_density_max 0.602
_refine_diff_density_min -0.446
_refine_ls_extinction_method none
_refine_ls_goodness_of_fit_ref 1.017
_refine_ls_hydrogen_treatment constr
_refine_ls_matrix_type full
_refine_ls_number_parameters 128
_refine_ls_number_reflns 1569
_refine_ls_number_restraints 0
_refine_ls_restrained_S_all 1.017
_refine_ls_R_factor_all 0.0688
_refine_ls_R_factor_gt 0.0666
_refine_ls_shift/su_max 0.000
_refine_ls_shift/su_mean 0.000
_refine_ls_structure_factor_coef Fsqd
_refine_ls_weighting_details 'calc w=1/[\s^2^(Fo^2^)+(0.0980P)^2^+1.5030P] where P=(Fo^2^+2Fc^2^)/3'
_refine_ls_weighting_scheme calc
_refine_ls_wR_factor_gt 0.1631
_refine_ls_wR_factor_ref 0.1645
_reflns_number_gt 1475
_reflns_number_total 1569
_reflns_threshold_expression I>2sigma(I)
_cod_data_source_file hg5064.cif
_cod_data_source_block I
_cod_original_cell_volume 873.4(2)
_cod_original_sg_symbol_H-M 'P 21/c'
_cod_database_code 2231531
_cod_database_fobs_code 2231531

loop_
_symmetry_equiv_pos_as_xyz
'x, y, z'
'-x, y+1/2, -z+1/2'
'-x, -y, -z'
'x, -y-1/2, z-1/2'

loop_
_atom_site_type_symbol
_atom_site_label
_atom_site_fract_x
_atom_site_fract_y
_atom_site_fract_z
_atom_site_U_iso_or_equiv
_atom_site_adp_type
_atom_site_calc_flag
_atom_site_refinement_flags
_atom_site_occupancy
_atom_site_symmetry_multiplicity
C C1 0.6870(3) 0.3667(6) 0.16032(14) 0.0291(7) Uani d . 1 1
H H1 0.6162 0.2210 0.1600 0.035 Uiso calc R 1 1
C C2 0.7501(3) 0.4952(7) 0.21783(13) 0.0311(7) Uani d . 1 1
H H2 0.7216 0.4366 0.2578 0.037 Uiso calc R 1 1
C C3 0.8986(3) 0.7993(6) 0.16137(14) 0.0272(6) Uani d . 1 1
H H3 0.9706 0.9434 0.1619 0.033 Uiso calc R 1 1
C C4 0.8343(3) 0.6732(6) 0.10311(13) 0.0256(6) Uani d . 1 1
C C5 0.7315(3) 0.4596(6) 0.10291(13) 0.0255(6) Uani d . 1 1
N N6 0.6804(3) 0.3641(5) 0.03972(11) 0.0248(6) Uani d . 1 1
H H6 0.6145 0.2294 0.0313 0.030 Uiso calc R 1 1
C C7 0.7391(3) 0.4926(6) -0.00706(13) 0.0248(6) Uani d . 1 1
S S8 0.86490(8) 0.74932(13) 0.02434(3) 0.0253(3) Uani d . 1 1
C C9 0.7044(3) 0.4279(6) -0.07455(13) 0.0267(7) Uani d . 1 1
C C10 0.6013(3) 0.2122(6) -0.09676(14) 0.0267(7) Uani d . 1 1
H H10 0.5856 0.1748 -0.1423 0.032 Uiso calc R 1 1
O O11 0.5306(2) 0.0694(4) -0.06329(9) 0.0303(5) Uani d . 1 1
C C12 0.8543(4) 0.7080(6) 0.21876(14) 0.0308(7) Uani d . 1 1
H H12 0.8955 0.7919 0.2592 0.037 Uiso calc R 1 1
C C13 0.7714(3) 0.5777(6) -0.12103(14) 0.0303(7) Uani d . 1 1
H H13 0.7447 0.5248 -0.1655 0.036 Uiso calc R 1 1
O O14 0.8605(3) 0.7691(4) -0.10910(11) 0.0343(6) Uani d . 1 1

loop_
_atom_site_aniso_label
_atom_site_aniso_U_11
_atom_site_aniso_U_22
_atom_site_aniso_U_33
_atom_site_aniso_U_12
_atom_site_aniso_U_13
_atom_site_aniso_U_23
C1 0.0248(13) 0.0302(18) 0.0337(14) 0.0004(12) 0.0085(11) 0.0039(12)
C2 0.0296(14) 0.037(2) 0.0280(14) 0.0031(13) 0.0094(11) 0.0059(12)
C3 0.0231(13) 0.0296(17) 0.0300(14) 0.0009(12) 0.0079(11) -0.0012(12)
C4 0.0205(12) 0.0312(17) 0.0266(13) 0.0034(11) 0.0087(10) 0.0026(12)
C5 0.0197(12) 0.0278(17) 0.0294(14) 0.0042(11) 0.0052(10) -0.0001(11)
N6 0.0200(11) 0.0268(15) 0.0287(11) -0.0004(10) 0.0071(8) -0.0004(9)
C7 0.0176(12) 0.0264(17) 0.0318(14) 0.0032(11) 0.0084(10) 0.0007(11)
S8 0.0225(4) 0.0277(5) 0.0274(5) -0.0021(2) 0.0090(3) 0.0003(2)
C9 0.0213(13) 0.0307(18) 0.0295(14) 0.0040(11) 0.0082(10) 0.0010(11)
C10 0.0218(13) 0.0316(18) 0.0277(14) 0.0040(11) 0.0070(11) 0.0002(11)
O11 0.0262(10) 0.0315(13) 0.0341(10) -0.0017(8) 0.0083(8) 0.0019(9)
C12 0.0295(15) 0.0367(19) 0.0263(14) 0.0045(12) 0.0053(11) -0.0022(12)
C13 0.0276(14) 0.0352(19) 0.0303(14) 0.0030(13) 0.0109(11) 0.0003(12)
O14 0.0333(12) 0.0377(15) 0.0353(12) -0.0053(9) 0.0151(9) 0.0016(9)

loop_
_atom_type_symbol
_atom_type_description
_atom_type_scat_dispersion_real
_atom_type_scat_dispersion_imag
_atom_type_scat_source
C C 0.0181 0.0091 'International Tables Vol C Tables 4.2.6.8 and 6.1.1.4'
H H 0.0000 0.0000 'International Tables Vol C Tables 4.2.6.8 and 6.1.1.4'
N N 0.0311 0.0180 'International Tables Vol C Tables 4.2.6.8 and 6.1.1.4'
O O 0.0492 0.0322 'International Tables Vol C Tables 4.2.6.8 and 6.1.1.4'
S S 0.3331 0.5567 'International Tables Vol C Tables 4.2.6.8 and 6.1.1.4'

loop_
_geom_angle_atom_site_label_1
_geom_angle_atom_site_label_2
_geom_angle_atom_site_label_3
_geom_angle
C2 C1 C5 117.2(3)
C2 C1 H1 121.4
C5 C1 H1 121.4
C1 C2 C12 121.8(3)
C1 C2 H2 119.1
C12 C2 H2 119.1
C12 C3 C4 117.9(3)
C12 C3 H3 121.0
C4 C3 H3 121.0
C5 C4 C3 120.7(3)
C5 C4 S8 111.4(2)
C3 C4 S8 127.8(2)
C4 C5 C1 121.6(3)
C4 C5 N6 111.4(2)
C1 C5 N6 126.9(3)
C7 N6 C5 114.9(2)
C7 N6 H6 122.6
C5 N6 H6 122.6
N6 C7 C9 124.4(3)
N6 C7 S8 112.0(2)
C9 C7 S8 123.5(2)
C7 S8 C4 90.23(13)
C7 C9 C13 120.5(3)
C7 C9 C10 120.4(3)
C13 C9 C10 119.1(3)
O11 C10 C9 126.9(3)
O11 C10 H10 116.5
C9 C10 H10 116.5
C3 C12 C2 120.8(3)
C3 C12 H12 119.6
C2 C12 H12 119.6
O14 C13 C9 126.2(3)
O14 C13 H13 116.9
C9 C13 H13 116.9

loop_
_geom_bond_atom_site_label_1
_geom_bond_atom_site_label_2
_geom_bond_distance
C1 C2 1.382(4)
C1 C5 1.392(4)
C1 H1 0.9500
C2 C12 1.391(4)
C2 H2 0.9500
C3 C12 1.388(4)
C3 C4 1.391(4)
C3 H3 0.9500
C4 C5 1.388(4)
C4 S8 1.741(3)
C5 N6 1.393(3)
N6 C7 1.334(4)
N6 H6 0.8800
C7 C9 1.418(4)
C7 S8 1.735(3)
C9 C13 1.421(4)
C9 C10 1.425(4)
C10 O11 1.228(4)
C10 H10 0.9500
C12 H12 0.9500
C13 O14 1.228(4)
C13 H13 0.9500

loop_
_geom_hbond_atom_site_label_D
_geom_hbond_atom_site_label_H
_geom_hbond_atom_site_label_A
_geom_hbond_site_symmetry_A
_geom_hbond_distance_DH
_geom_hbond_distance_HA
_geom_hbond_distance_DA
_geom_hbond_angle_DHA
_geom_hbond_publ_flag
N6 H6 O11 . 0.8800 2.1271 2.731(3) 125.24 yes
N6 H6 O11 3_655 0.8800 2.1276 2.926(3) 150.61 yes
C3 H3 O14 3_775 0.9500 2.4284 3.297(4) 151.90 yes

loop_
_geom_torsion_atom_site_label_1
_geom_torsion_atom_site_label_2
_geom_torsion_atom_site_label_3
_geom_torsion_atom_site_label_4
_geom_torsion
C5 C1 C2 C12 -0.2(4)
C12 C3 C4 C5 -1.2(4)
C12 C3 C4 S8 178.5(2)
C3 C4 C5 C1 1.1(4)
S8 C4 C5 C1 -178.7(2)
C3 C4 C5 N6 179.7(3)
S8 C4 C5 N6 -0.1(3)
C2 C1 C5 C4 -0.3(4)
C2 C1 C5 N6 -178.7(3)
C4 C5 N6 C7 0.2(3)
C1 C5 N6 C7 178.7(3)
C5 N6 C7 C9 179.4(2)
C5 N6 C7 S8 -0.2(3)
N6 C7 S8 C4 0.1(2)
C9 C7 S8 C4 -179.5(2)
C5 C4 S8 C7 0.0(2)
C3 C4 S8 C7 -179.7(3)
N6 C7 C9 C13 179.4(2)
S8 C7 C9 C13 -1.0(4)
N6 C7 C9 C10 -0.3(4)
S8 C7 C9 C10 179.3(2)
C7 C9 C10 O11 2.1(4)
C13 C9 C10 O11 -177.7(3)
C4 C3 C12 C2 0.7(4)
C1 C2 C12 C3 0.0(5)
C7 C9 C13 O14 -0.4(5)
C10 C9 C13 O14 179.3(3)

loop_
_cod_related_entry_id
_cod_related_entry_database
_cod_related_entry_code
1 ChemSpider 30656941
